data_4312382
loop_
_publ_author_name
'Pier Luigi Franceschini'
'Marcus Morstein'
'Heinz Berke'
'Helmut W. Schmalle'

_publ_contact_author 'Helmut W. Schmalle'
_publ_contact_author_email schmalle@aci.unizh.ch
_publ_section_title
;
 Volatile \b-Ketoiminato- and \b-Diketiminato-Based Zirconium Complexes as
 Potential MOCVD Precursors
;
_journal_name_full 'Inorganic Chemistry'
_journal_page_first 7273
_journal_page_last 7282
_journal_paper_doi 10.1021/ic034328f
_journal_volume 42
_journal_year 2003
_chemical_formula_sum 'C22 H46 N6 Zr'
_chemical_formula_weight 485.87
_chemical_name_systematic
; 
 Bis(4-N-methylimino-2-methylamino-2-pentene)bis(ethylamido)
 zirconium
;
_space_group_IT_number 14
_symmetry_cell_setting monoclinic
_symmetry_space_group_name_Hall '-P 2yn'
_symmetry_space_group_name_H-M 'P 1 21/n 1'
_atom_sites_solution_hydrogens geom
_atom_sites_solution_primary direct
_atom_sites_solution_secondary difmap
_audit_creation_method SHELXL-97
_cell_angle_alpha 90.00
_cell_angle_beta 99.084(7)
_cell_angle_gamma 90.00
_cell_formula_units_Z 4
_cell_length_a 9.3361(5)
_cell_length_b 14.3615(7)
_cell_length_c 19.6856(13)
_cell_measurement_reflns_used 7998
_cell_measurement_temperature 183(2)
_cell_measurement_theta_max 30.25
_cell_measurement_theta_min 2.80
_cell_volume 2606.3(3)
_computing_cell_refinement 'Stoe IPDS software'
_computing_data_collection 'Stoe IPDS software'
_computing_data_reduction 'XRED (Stoe & Cie, 1999)'
_computing_molecular_graphics 'PLATON, PLUTON (Spek, 1990, 1991)'
_computing_publication_material 'SHELXL-97 (Sheldrick, 1997)'
_computing_structure_refinement 'SHELXL-97 (Sheldrick, 1997)'
_computing_structure_solution 'SHELXS-97 (Sheldrick, 1990)'
_diffrn_ambient_temperature 183(2)
_diffrn_measured_fraction_theta_full 0.956
_diffrn_measured_fraction_theta_max 0.956
_diffrn_measurement_device_type 'Stoe IPDs diffractometer'
_diffrn_measurement_method '\f oscillation scan'
_diffrn_radiation_monochromator graphite
_diffrn_radiation_source 'fine-focus sealed tube'
_diffrn_radiation_type MoK\a
_diffrn_radiation_wavelength 0.71073
_diffrn_reflns_av_R_equivalents 0.0900
_diffrn_reflns_av_sigmaI/netI 0.0318
_diffrn_reflns_limit_h_max 13
_diffrn_reflns_limit_h_min -13
_diffrn_reflns_limit_k_max 20
_diffrn_reflns_limit_k_min 0
_diffrn_reflns_limit_l_max 27
_diffrn_reflns_limit_l_min 0
_diffrn_reflns_number 30158
_diffrn_reflns_theta_full 30.26
_diffrn_reflns_theta_max 30.26
_diffrn_reflns_theta_min 3.02
_diffrn_standards_decay_% 0
_diffrn_standards_interval_count ' image'
_diffrn_standards_interval_time 8.0
_diffrn_standards_number '50 to 200'
_exptl_absorpt_coefficient_mu 0.440
_exptl_absorpt_correction_T_max 0.9329
_exptl_absorpt_correction_T_min 0.8904
_exptl_absorpt_correction_type numerical
_exptl_absorpt_process_details 'Coppens et al. 1965'
_exptl_crystal_colour colorless
_exptl_crystal_density_diffrn 1.238
_exptl_crystal_density_method 'not measured'
_exptl_crystal_description block
_exptl_crystal_F_000 1040
_exptl_crystal_size_max 0.27
_exptl_crystal_size_mid 0.23
_exptl_crystal_size_min 0.16
_refine_diff_density_max 1.867
_refine_diff_density_min -1.991
_refine_diff_density_rms 0.126
_refine_ls_extinction_coef 0.009(3)
_refine_ls_extinction_expression Fc^*^=kFc[1+0.001xFc^2^\l^3^/sin(2\q)]^-1/4^
_refine_ls_extinction_method SHELXL
_refine_ls_goodness_of_fit_ref 1.142
_refine_ls_hydrogen_treatment constr
_refine_ls_matrix_type full
_refine_ls_number_parameters 275
_refine_ls_number_reflns 7723
_refine_ls_number_restraints 0
_refine_ls_restrained_S_all 1.142
_refine_ls_R_factor_all 0.0747
_refine_ls_R_factor_gt 0.0636
_refine_ls_shift/su_max 0.001
_refine_ls_shift/su_mean 0.000
_refine_ls_structure_factor_coef Fsqd
_refine_ls_weighting_details 'w=1/[\s^2^(Fo^2^)+(0.1332P)^2^] where P=(Fo^2^+2Fc^2^)/3'
_refine_ls_weighting_scheme calc
_refine_ls_wR_factor_gt 0.1934
_refine_ls_wR_factor_ref 0.1978
_reflns_number_gt 5966
_reflns_number_total 7723
_reflns_threshold_expression >2sigma(I)
_cod_data_source_file ic034328fsi20030327_011706_3.cif
_cod_data_source_block 2
_cod_original_sg_symbol_H-M 'P 21/n'
_cod_database_code 4312382

loop_
_symmetry_equiv_pos_as_xyz
'x, y, z'
'-x+1/2, y+1/2, -z+1/2'
'-x, -y, -z'
'x-1/2, -y-1/2, z-1/2'

loop_
_atom_site_label
_atom_site_type_symbol
_atom_site_fract_x
_atom_site_fract_y
_atom_site_fract_z
_atom_site_U_iso_or_equiv
_atom_site_adp_type
_atom_site_occupancy
_atom_site_calc_flag
_atom_site_refinement_flags
_atom_site_disorder_assembly
_atom_site_disorder_group
Zr1 Zr 0.45574(3) 0.75900(2) 0.159379(15) 0.02021(13) Uani 1 d . . .
N1 N 0.6702(3) 0.7786(2) 0.23430(14) 0.0231(5) Uani 1 d . . .
N2 N 0.4721(3) 0.6268(2) 0.21904(15) 0.0265(5) Uani 1 d . . .
N3 N 0.4706(3) 0.91428(19) 0.15669(14) 0.0249(5) Uani 1 d . . .
N4 N 0.3394(3) 0.8033(2) 0.24921(14) 0.0250(5) Uani 1 d . . .
N5 N 0.2544(3) 0.75077(18) 0.09215(15) 0.0240(5) Uani 1 d . . .
N6 N 0.5797(3) 0.7089(2) 0.08634(14) 0.0261(5) Uani 1 d . . .
C1 C 0.6924(4) 0.7517(2) 0.29917(18) 0.0283(7) Uani 1 d . . .
C2 C 0.6094(4) 0.6823(3) 0.32510(18) 0.0313(7) Uani 1 d . . .
H2 H 0.6170 0.6784 0.3737 0.038 Uiso 1 calc R . .
C3 C 0.5171(4) 0.6189(2) 0.28667(18) 0.0294(7) Uani 1 d . . .
C4 C 0.8155(4) 0.7939(3) 0.3495(2) 0.0413(9) Uani 1 d . . .
H4A H 0.9085 0.7773 0.3357 0.062 Uiso 1 calc R . .
H4B H 0.8121 0.7699 0.3958 0.062 Uiso 1 calc R . .
H4C H 0.8053 0.8618 0.3495 0.062 Uiso 1 calc R . .
C5 C 0.4704(5) 0.5359(3) 0.3256(2) 0.0452(10) Uani 1 d . . .
H5A H 0.3646 0.5299 0.3161 0.068 Uiso 1 calc R . .
H5B H 0.5015 0.5451 0.3751 0.068 Uiso 1 calc R . .
H5C H 0.5151 0.4792 0.3108 0.068 Uiso 1 calc R . .
C6 C 0.7784(4) 0.8399(3) 0.2113(2) 0.0328(7) Uani 1 d . . .
H6A H 0.7808 0.8993 0.2360 0.049 Uiso 1 calc R . .
H6B H 0.7526 0.8511 0.1618 0.049 Uiso 1 calc R . .
H6C H 0.8740 0.8103 0.2208 0.049 Uiso 1 calc R . .
C7 C 0.4010(4) 0.5456(2) 0.1834(2) 0.0364(8) Uani 1 d . . .
H7A H 0.4629 0.4907 0.1937 0.055 Uiso 1 calc R . .
H7B H 0.3848 0.5570 0.1337 0.055 Uiso 1 calc R . .
H7C H 0.3077 0.5350 0.1989 0.055 Uiso 1 calc R . .
C8 C 0.4947(4) 0.9709(2) 0.21118(19) 0.0285(6) Uani 1 d . . .
C9 C 0.4714(4) 0.9441(2) 0.27683(18) 0.0298(7) Uani 1 d . . .
H9 H 0.5171 0.9809 0.3142 0.036 Uiso 1 calc R . .
C10 C 0.3879(4) 0.8687(2) 0.29359(17) 0.0276(6) Uani 1 d . . .
C11 C 0.5474(5) 1.0695(3) 0.2035(2) 0.0409(9) Uani 1 d . . .
H11A H 0.6354 1.0682 0.1821 0.061 Uiso 1 calc R . .
H11B H 0.5691 1.0988 0.2489 0.061 Uiso 1 calc R . .
H11C H 0.4720 1.1053 0.1744 0.061 Uiso 1 calc R . .
C12 C 0.3527(5) 0.8664(3) 0.36611(19) 0.0399(9) Uani 1 d . . .
H12A H 0.2476 0.8722 0.3646 0.060 Uiso 1 calc R . .
H12B H 0.4018 0.9181 0.3927 0.060 Uiso 1 calc R . .
H12C H 0.3859 0.8073 0.3880 0.060 Uiso 1 calc R . .
C13 C 0.4776(5) 0.9563(3) 0.0890(2) 0.0418(9) Uani 1 d . . .
H13A H 0.4111 1.0094 0.0818 0.063 Uiso 1 calc R . .
H13B H 0.4496 0.9099 0.0529 0.063 Uiso 1 calc R . .
H13C H 0.5768 0.9775 0.0874 0.063 Uiso 1 calc R . .
C14 C 0.2277(4) 0.7398(3) 0.2670(2) 0.0340(8) Uani 1 d . . .
H14A H 0.2685 0.7020 0.3069 0.051 Uiso 1 calc R . .
H14B H 0.1943 0.6989 0.2279 0.051 Uiso 1 calc R . .
H14C H 0.1456 0.7760 0.2783 0.051 Uiso 1 calc R . .
C15 C 0.1366(4) 0.8159(3) 0.0964(2) 0.0340(7) Uani 1 d . . .
H15A H 0.1688 0.8611 0.1337 0.041 Uiso 1 calc R . .
H15B H 0.0533 0.7811 0.1092 0.041 Uiso 1 calc R . .
C16 C 0.0855(5) 0.8695(3) 0.0304(2) 0.0469(10) Uani 1 d . . .
H16A H 0.1685 0.9007 0.0153 0.070 Uiso 1 calc R . .
H16B H 0.0136 0.9161 0.0386 0.070 Uiso 1 calc R . .
H16C H 0.0416 0.8262 -0.0055 0.070 Uiso 1 calc R . .
C17 C 0.2183(4) 0.6809(3) 0.03934(18) 0.0296(7) Uani 1 d . . .
H17A H 0.3049 0.6416 0.0379 0.036 Uiso 1 calc R . .
H17B H 0.1950 0.7126 -0.0057 0.036 Uiso 1 calc R . .
C18 C 0.0916(4) 0.6178(3) 0.0488(2) 0.0384(8) Uani 1 d . . .
H18A H 0.1065 0.5931 0.0958 0.058 Uiso 1 calc R . .
H18B H 0.0857 0.5661 0.0160 0.058 Uiso 1 calc R . .
H18C H 0.0012 0.6536 0.0408 0.058 Uiso 1 calc R . .
C19 C 0.7035(4) 0.6467(3) 0.10498(19) 0.0328(7) Uani 1 d . . .
H19A H 0.7111 0.6309 0.1544 0.039 Uiso 1 calc R . .
H19B H 0.7929 0.6806 0.0989 0.039 Uiso 1 calc R . .
C20 C 0.6970(5) 0.5562(3) 0.0637(2) 0.0455(10) Uani 1 d . . .
H20A H 0.6039 0.5253 0.0650 0.068 Uiso 1 calc R . .
H20B H 0.7763 0.5151 0.0838 0.068 Uiso 1 calc R . .
H20C H 0.7066 0.5703 0.0159 0.068 Uiso 1 calc R . .
C21 C 0.5555(4) 0.7335(3) 0.01329(18) 0.0317(7) Uani 1 d . . .
H21A H 0.4657 0.7710 0.0032 0.038 Uiso 1 calc R . .
H21B H 0.5403 0.6757 -0.0142 0.038 Uiso 1 calc R . .
C22 C 0.6804(5) 0.7885(4) -0.0096(2) 0.0474(10) Uani 1 d . . .
H22A H 0.7011 0.8437 0.0196 0.071 Uiso 1 calc R . .
H22B H 0.6529 0.8078 -0.0576 0.071 Uiso 1 calc R . .
H22C H 0.7670 0.7490 -0.0053 0.071 Uiso 1 calc R . .

loop_
_atom_site_aniso_label
_atom_site_aniso_U_11
_atom_site_aniso_U_22
_atom_site_aniso_U_33
_atom_site_aniso_U_23
_atom_site_aniso_U_13
_atom_site_aniso_U_12
Zr1 0.01838(18) 0.02332(18) 0.01959(18) -0.00012(10) 0.00502(11) -0.00064(9)
N1 0.0193(11) 0.0296(12) 0.0196(12) -0.0020(9) 0.0007(9) -0.0023(10)
N2 0.0248(13) 0.0268(12) 0.0290(14) 0.0005(10) 0.0072(11) 0.0009(10)
N3 0.0286(13) 0.0203(11) 0.0261(13) 0.0006(9) 0.0046(11) -0.0020(9)
N4 0.0230(12) 0.0294(13) 0.0241(12) 0.0002(10) 0.0087(10) 0.0005(10)
N5 0.0232(12) 0.0288(13) 0.0195(12) -0.0075(9) 0.0017(10) -0.0027(9)
N6 0.0188(12) 0.0350(14) 0.0246(13) -0.0005(11) 0.0038(10) 0.0021(10)
C1 0.0212(14) 0.0403(18) 0.0232(15) -0.0031(12) 0.0030(12) 0.0087(12)
C2 0.0308(16) 0.0398(18) 0.0243(15) 0.0046(13) 0.0072(13) 0.0092(13)
C3 0.0307(16) 0.0292(15) 0.0308(16) 0.0059(12) 0.0124(13) 0.0068(12)
C4 0.0335(19) 0.059(3) 0.0285(18) -0.0075(17) -0.0032(15) 0.0023(17)
C5 0.057(3) 0.0371(19) 0.046(2) 0.0152(17) 0.021(2) 0.0037(18)
C6 0.0223(15) 0.0412(19) 0.0344(18) 0.0016(14) 0.0027(13) -0.0063(13)
C7 0.0370(19) 0.0264(15) 0.045(2) -0.0022(14) 0.0054(16) -0.0057(13)
C8 0.0232(14) 0.0253(14) 0.0374(18) -0.0013(12) 0.0062(13) -0.0011(11)
C9 0.0324(17) 0.0293(15) 0.0270(15) -0.0081(12) 0.0028(13) 0.0010(12)
C10 0.0308(16) 0.0279(14) 0.0249(14) 0.0007(11) 0.0070(12) 0.0093(12)
C11 0.045(2) 0.0262(16) 0.053(2) -0.0008(15) 0.0115(19) -0.0049(14)
C12 0.056(2) 0.0395(19) 0.0266(17) 0.0001(14) 0.0145(17) 0.0092(17)
C13 0.054(2) 0.0377(19) 0.0358(19) 0.0060(15) 0.0146(18) -0.0025(17)
C14 0.0258(16) 0.0381(18) 0.042(2) 0.0042(14) 0.0169(15) 0.0001(13)
C15 0.0273(16) 0.0408(18) 0.0328(17) -0.0086(14) 0.0015(14) 0.0079(14)
C16 0.045(2) 0.044(2) 0.048(2) 0.0002(18) -0.0020(19) 0.0148(18)
C17 0.0249(15) 0.0348(16) 0.0301(16) -0.0025(13) 0.0072(13) -0.0010(12)
C18 0.0307(18) 0.0387(19) 0.045(2) -0.0052(16) 0.0042(16) -0.0046(14)
C19 0.0244(15) 0.0455(19) 0.0296(17) -0.0021(14) 0.0071(13) 0.0066(14)
C20 0.046(2) 0.044(2) 0.047(2) -0.0048(18) 0.0107(19) 0.0119(18)
C21 0.0299(17) 0.0452(19) 0.0202(14) -0.0020(13) 0.0050(13) 0.0056(14)
C22 0.042(2) 0.064(3) 0.041(2) 0.012(2) 0.0222(19) 0.005(2)

loop_
_atom_type_symbol
_atom_type_description
_atom_type_scat_dispersion_real
_atom_type_scat_dispersion_imag
_atom_type_scat_source
C C 0.0033 0.0016 'International Tables Vol C Tables 4.2.6.8 and 6.1.1.4'
H H 0.0000 0.0000 'International Tables Vol C Tables 4.2.6.8 and 6.1.1.4'
N N 0.0061 0.0033 'International Tables Vol C Tables 4.2.6.8 and 6.1.1.4'
Zr Zr -2.9673 0.5597 'International Tables Vol C Tables 4.2.6.8 and 6.1.1.4'

loop_
_geom_angle_atom_site_label_1
_geom_angle_atom_site_label_2
_geom_angle_atom_site_label_3
_geom_angle
_geom_angle_site_symmetry_1
_geom_angle_site_symmetry_3
_geom_angle_publ_flag
N6 Zr1 N5 94.77(11) . . yes
N6 Zr1 N2 93.98(11) . . yes
N5 Zr1 N2 105.17(11) . . yes
N6 Zr1 N3 106.32(11) . . yes
N5 Zr1 N3 95.33(10) . . yes
N2 Zr1 N3 149.81(10) . . yes
N6 Zr1 N4 172.88(10) . . yes
N5 Zr1 N4 90.89(11) . . yes
N2 Zr1 N4 80.33(10) . . yes
N3 Zr1 N4 77.39(10) . . yes
N6 Zr1 N1 87.89(10) . . yes
N5 Zr1 N1 175.92(10) . . yes
N2 Zr1 N1 77.68(10) . . yes
N3 Zr1 N1 80.93(10) . . yes
N4 Zr1 N1 86.71(10) . . yes
C1 N1 C6 117.7(3) . . yes
C1 N1 Zr1 124.8(2) . . yes
C6 N1 Zr1 116.6(2) . . yes
C3 N2 C7 117.2(3) . . yes
C3 N2 Zr1 125.7(2) . . yes
C7 N2 Zr1 116.0(2) . . yes
C8 N3 C13 116.8(3) . . yes
C8 N3 Zr1 126.2(2) . . yes
C13 N3 Zr1 116.2(2) . . yes
C10 N4 C14 117.9(3) . . yes
C10 N4 Zr1 123.6(2) . . yes
C14 N4 Zr1 116.8(2) . . yes
C17 N5 C15 113.3(3) . . yes
C17 N5 Zr1 124.7(2) . . yes
C15 N5 Zr1 122.0(2) . . yes
C19 N6 C21 112.8(3) . . yes
C19 N6 Zr1 122.3(2) . . yes
C21 N6 Zr1 124.9(2) . . yes
N1 C1 C2 123.2(3) . . yes
N1 C1 C4 120.1(3) . . yes
C2 C1 C4 116.7(3) . . yes
C3 C2 C1 126.5(3) . . yes
C3 C2 H2 116.7 . . yes
C1 C2 H2 116.7 . . yes
N2 C3 C2 123.8(3) . . yes
N2 C3 C5 120.0(4) . . yes
C2 C3 C5 116.2(3) . . yes
C1 C4 H4A 109.5 . . yes
C1 C4 H4B 109.5 . . yes
H4A C4 H4B 109.5 . . yes
C1 C4 H4C 109.5 . . yes
H4A C4 H4C 109.5 . . yes
H4B C4 H4C 109.5 . . yes
C3 C5 H5A 109.5 . . yes
C3 C5 H5B 109.5 . . yes
H5A C5 H5B 109.5 . . yes
C3 C5 H5C 109.5 . . yes
H5A C5 H5C 109.5 . . yes
H5B C5 H5C 109.5 . . yes
N1 C6 H6A 109.5 . . yes
N1 C6 H6B 109.5 . . yes
H6A C6 H6B 109.5 . . yes
N1 C6 H6C 109.5 . . yes
H6A C6 H6C 109.5 . . yes
H6B C6 H6C 109.5 . . yes
N2 C7 H7A 109.5 . . yes
N2 C7 H7B 109.5 . . yes
H7A C7 H7B 109.5 . . yes
N2 C7 H7C 109.5 . . yes
H7A C7 H7C 109.5 . . yes
H7B C7 H7C 109.5 . . yes
N3 C8 C9 122.9(3) . . yes
N3 C8 C11 120.3(3) . . yes
C9 C8 C11 116.8(3) . . yes
C8 C9 C10 127.0(3) . . yes
C8 C9 H9 116.5 . . yes
C10 C9 H9 116.5 . . yes
N4 C10 C9 122.8(3) . . yes
N4 C10 C12 120.5(3) . . yes
C9 C10 C12 116.7(3) . . yes
C8 C11 H11A 109.5 . . yes
C8 C11 H11B 109.5 . . yes
H11A C11 H11B 109.5 . . yes
C8 C11 H11C 109.5 . . yes
H11A C11 H11C 109.5 . . yes
H11B C11 H11C 109.5 . . yes
C10 C12 H12A 109.5 . . yes
C10 C12 H12B 109.5 . . yes
H12A C12 H12B 109.5 . . yes
C10 C12 H12C 109.5 . . yes
H12A C12 H12C 109.5 . . yes
H12B C12 H12C 109.5 . . yes
N3 C13 H13A 109.5 . . yes
N3 C13 H13B 109.5 . . yes
H13A C13 H13B 109.5 . . yes
N3 C13 H13C 109.5 . . yes
H13A C13 H13C 109.5 . . yes
H13B C13 H13C 109.5 . . yes
N4 C14 H14A 109.5 . . yes
N4 C14 H14B 109.5 . . yes
H14A C14 H14B 109.5 . . yes
N4 C14 H14C 109.5 . . yes
H14A C14 H14C 109.5 . . yes
H14B C14 H14C 109.5 . . yes
N5 C15 C16 114.4(3) . . yes
N5 C15 H15A 108.7 . . yes
C16 C15 H15A 108.7 . . yes
N5 C15 H15B 108.7 . . yes
C16 C15 H15B 108.7 . . yes
H15A C15 H15B 107.6 . . yes
C15 C16 H16A 109.5 . . yes
C15 C16 H16B 109.5 . . yes
H16A C16 H16B 109.5 . . yes
C15 C16 H16C 109.5 . . yes
H16A C16 H16C 109.5 . . yes
H16B C16 H16C 109.5 . . yes
N5 C17 C18 115.0(3) . . yes
N5 C17 H17A 108.5 . . yes
C18 C17 H17A 108.5 . . yes
N5 C17 H17B 108.5 . . yes
C18 C17 H17B 108.5 . . yes
H17A C17 H17B 107.5 . . yes
C17 C18 H18A 109.5 . . yes
C17 C18 H18B 109.5 . . yes
H18A C18 H18B 109.5 . . yes
C17 C18 H18C 109.5 . . yes
H18A C18 H18C 109.5 . . yes
H18B C18 H18C 109.5 . . yes
N6 C19 C20 115.0(3) . . yes
N6 C19 H19A 108.5 . . yes
C20 C19 H19A 108.5 . . yes
N6 C19 H19B 108.5 . . yes
C20 C19 H19B 108.5 . . yes
H19A C19 H19B 107.5 . . yes
C19 C20 H20A 109.5 . . yes
C19 C20 H20B 109.5 . . yes
H20A C20 H20B 109.5 . . yes
C19 C20 H20C 109.5 . . yes
H20A C20 H20C 109.5 . . yes
H20B C20 H20C 109.5 . . yes
N6 C21 C22 114.0(3) . . yes
N6 C21 H21A 108.8 . . yes
C22 C21 H21A 108.8 . . yes
N6 C21 H21B 108.8 . . yes
C22 C21 H21B 108.8 . . yes
H21A C21 H21B 107.7 . . yes
C21 C22 H22A 109.5 . . yes
C21 C22 H22B 109.5 . . yes
H22A C22 H22B 109.5 . . yes
C21 C22 H22C 109.5 . . yes
H22A C22 H22C 109.5 . . yes
H22B C22 H22C 109.5 . . yes

loop_
_geom_bond_atom_site_label_1
_geom_bond_atom_site_label_2
_geom_bond_distance
_geom_bond_site_symmetry_2
_geom_bond_publ_flag
Zr1 N6 2.109(3) . yes
Zr1 N5 2.124(3) . yes
Zr1 N2 2.225(3) . yes
Zr1 N3 2.236(3) . yes
Zr1 N4 2.306(3) . yes
Zr1 N1 2.309(3) . yes
N1 C1 1.319(4) . yes
N1 C6 1.463(4) . yes
N2 C3 1.336(5) . yes
N2 C7 1.464(4) . yes
N3 C8 1.336(4) . yes
N3 C13 1.473(5) . yes
N4 C10 1.314(4) . yes
N4 C14 1.469(4) . yes
N5 C17 1.446(4) . yes
N5 C15 1.457(4) . yes
N6 C19 1.461(4) . yes
N6 C21 1.463(4) . yes
C1 C2 1.406(5) . yes
C1 C4 1.520(5) . yes
C2 C3 1.393(5) . yes
C2 H2 0.9500 . yes
C3 C5 1.517(5) . yes
C4 H4A 0.9800 . yes
C4 H4B 0.9800 . yes
C4 H4C 0.9800 . yes
C5 H5A 0.9800 . yes
C5 H5B 0.9800 . yes
C5 H5C 0.9800 . yes
C6 H6A 0.9800 . yes
C6 H6B 0.9800 . yes
C6 H6C 0.9800 . yes
C7 H7A 0.9800 . yes
C7 H7B 0.9800 . yes
C7 H7C 0.9800 . yes
C8 C9 1.398(5) . yes
C8 C11 1.515(5) . yes
C9 C10 1.404(5) . yes
C9 H9 0.9500 . yes
C10 C12 1.515(5) . yes
C11 H11A 0.9800 . yes
C11 H11B 0.9800 . yes
C11 H11C 0.9800 . yes
C12 H12A 0.9800 . yes
C12 H12B 0.9800 . yes
C12 H12C 0.9800 . yes
C13 H13A 0.9800 . yes
C13 H13B 0.9800 . yes
C13 H13C 0.9800 . yes
C14 H14A 0.9800 . yes
C14 H14B 0.9800 . yes
C14 H14C 0.9800 . yes
C15 C16 1.521(6) . yes
C15 H15A 0.9900 . yes
C15 H15B 0.9900 . yes
C16 H16A 0.9800 . yes
C16 H16B 0.9800 . yes
C16 H16C 0.9800 . yes
C17 C18 1.525(5) . yes
C17 H17A 0.9900 . yes
C17 H17B 0.9900 . yes
C18 H18A 0.9800 . yes
C18 H18B 0.9800 . yes
C18 H18C 0.9800 . yes
C19 C20 1.529(6) . yes
C19 H19A 0.9900 . yes
C19 H19B 0.9900 . yes
C20 H20A 0.9800 . yes
C20 H20B 0.9800 . yes
C20 H20C 0.9800 . yes
C21 C22 1.533(6) . yes
C21 H21A 0.9900 . yes
C21 H21B 0.9900 . yes
C22 H22A 0.9800 . yes
C22 H22B 0.9800 . yes
C22 H22C 0.9800 . yes

loop_
_geom_torsion_atom_site_label_1
_geom_torsion_atom_site_label_2
_geom_torsion_atom_site_label_3
_geom_torsion_atom_site_label_4
_geom_torsion
_geom_torsion_site_symmetry_1
_geom_torsion_site_symmetry_2
_geom_torsion_site_symmetry_3
_geom_torsion_site_symmetry_4
_geom_torsion_publ_flag
N6 Zr1 N1 C1 -133.2(3) . . . . yes
N5 Zr1 N1 C1 96.1(14) . . . . yes
N2 Zr1 N1 C1 -38.6(3) . . . . yes
N3 Zr1 N1 C1 119.9(3) . . . . yes
N4 Zr1 N1 C1 42.2(3) . . . . yes
N6 Zr1 N1 C6 58.4(2) . . . . yes
N5 Zr1 N1 C6 -72.3(14) . . . . yes
N2 Zr1 N1 C6 152.9(3) . . . . yes
N3 Zr1 N1 C6 -48.5(2) . . . . yes
N4 Zr1 N1 C6 -126.3(2) . . . . yes
N6 Zr1 N2 C3 127.2(3) . . . . yes
N5 Zr1 N2 C3 -136.8(3) . . . . yes
N3 Zr1 N2 C3 -5.6(4) . . . . yes
N4 Zr1 N2 C3 -48.5(3) . . . . yes
N1 Zr1 N2 C3 40.2(3) . . . . yes
N6 Zr1 N2 C7 -65.5(3) . . . . yes
N5 Zr1 N2 C7 30.6(3) . . . . yes
N3 Zr1 N2 C7 161.7(2) . . . . yes
N4 Zr1 N2 C7 118.8(3) . . . . yes
N1 Zr1 N2 C7 -152.4(3) . . . . yes
N6 Zr1 N3 C8 -135.0(3) . . . . yes
N5 Zr1 N3 C8 128.4(3) . . . . yes
N2 Zr1 N3 C8 -4.7(4) . . . . yes
N4 Zr1 N3 C8 38.7(3) . . . . yes
N1 Zr1 N3 C8 -49.9(3) . . . . yes
N6 Zr1 N3 C13 34.6(3) . . . . yes
N5 Zr1 N3 C13 -61.9(3) . . . . yes
N2 Zr1 N3 C13 165.0(3) . . . . yes
N4 Zr1 N3 C13 -151.6(3) . . . . yes
N1 Zr1 N3 C13 119.7(3) . . . . yes
N6 Zr1 N4 C10 79.0(9) . . . . yes
N5 Zr1 N4 C10 -138.4(3) . . . . yes
N2 Zr1 N4 C10 116.3(3) . . . . yes
N3 Zr1 N4 C10 -43.2(3) . . . . yes
N1 Zr1 N4 C10 38.3(3) . . . . yes
N6 Zr1 N4 C14 -85.4(9) . . . . yes
N5 Zr1 N4 C14 57.1(3) . . . . yes
N2 Zr1 N4 C14 -48.1(2) . . . . yes
N3 Zr1 N4 C14 152.4(3) . . . . yes
N1 Zr1 N4 C14 -126.2(3) . . . . yes
N6 Zr1 N5 C17 33.5(3) . . . . yes
N2 Zr1 N5 C17 -61.9(3) . . . . yes
N3 Zr1 N5 C17 140.4(3) . . . . yes
N4 Zr1 N5 C17 -142.2(3) . . . . yes
N1 Zr1 N5 C17 164.0(13) . . . . yes
N6 Zr1 N5 C15 -147.8(3) . . . . yes
N2 Zr1 N5 C15 116.8(3) . . . . yes
N3 Zr1 N5 C15 -40.9(3) . . . . yes
N4 Zr1 N5 C15 36.5(3) . . . . yes
N1 Zr1 N5 C15 -17.3(15) . . . . yes
N5 Zr1 N6 C19 -142.2(3) . . . . yes
N2 Zr1 N6 C19 -36.6(3) . . . . yes
N3 Zr1 N6 C19 120.9(3) . . . . yes
N4 Zr1 N6 C19 0.3(10) . . . . yes
N1 Zr1 N6 C19 40.9(3) . . . . yes
N5 Zr1 N6 C21 39.6(3) . . . . yes
N2 Zr1 N6 C21 145.2(3) . . . . yes
N3 Zr1 N6 C21 -57.4(3) . . . . yes
N4 Zr1 N6 C21 -178.0(7) . . . . yes
N1 Zr1 N6 C21 -137.3(3) . . . . yes
C6 N1 C1 C2 -170.1(3) . . . . yes
Zr1 N1 C1 C2 21.6(4) . . . . yes
C6 N1 C1 C4 8.0(5) . . . . yes
Zr1 N1 C1 C4 -160.3(3) . . . . yes
N1 C1 C2 C3 15.0(5) . . . . yes
C4 C1 C2 C3 -163.2(3) . . . . yes
C7 N2 C3 C2 167.5(3) . . . . yes
Zr1 N2 C3 C2 -25.3(5) . . . . yes
C7 N2 C3 C5 -11.0(5) . . . . yes
Zr1 N2 C3 C5 156.2(3) . . . . yes
C1 C2 C3 N2 -13.9(6) . . . . yes
C1 C2 C3 C5 164.6(3) . . . . yes
C13 N3 C8 C9 170.6(4) . . . . yes
Zr1 N3 C8 C9 -19.7(5) . . . . yes
C13 N3 C8 C11 -8.5(5) . . . . yes
Zr1 N3 C8 C11 161.2(3) . . . . yes
N3 C8 C9 C10 -17.9(6) . . . . yes
C11 C8 C9 C10 161.3(4) . . . . yes
C14 N4 C10 C9 -166.8(3) . . . . yes
Zr1 N4 C10 C9 29.0(4) . . . . yes
C14 N4 C10 C12 12.2(5) . . . . yes
Zr1 N4 C10 C12 -152.1(3) . . . . yes
C8 C9 C10 N4 11.9(6) . . . . yes
C8 C9 C10 C12 -167.1(4) . . . . yes
C17 N5 C15 C16 -58.9(4) . . . . yes
Zr1 N5 C15 C16 122.3(3) . . . . yes
C15 N5 C17 C18 -61.3(4) . . . . yes
Zr1 N5 C17 C18 117.5(3) . . . . yes
C21 N6 C19 C20 -56.0(4) . . . . yes
Zr1 N6 C19 C20 125.6(3) . . . . yes
C19 N6 C21 C22 -63.4(4) . . . . yes
Zr1 N6 C21 C22 115.0(3) . . . . yes
